data_2103225
loop_
_publ_author_name
'Zaleski, J.'
'Daszkiewicz, Z.'
'Kyzio\/l, J. B.'

_publ_section_title
;
 Structure of <i>N</i>,4-dinitroaniline and its complex with sulfolane
 at 85K; on the proton donor--acceptor affinity of the primary
 nitramine (HNNO~2~) group
;
_journal_issue 1
_journal_name_full 'Acta Crystallographica Section B'
_journal_page_first 109
_journal_page_last 115
_journal_paper_doi 10.1107/S0108768101016548
_journal_volume 58
_journal_year 2002
_chemical_formula_sum 'C16 H18 N6 O10 S'
_chemical_formula_weight 486.42
_chemical_name_systematic 'N,4-Dinitroaniline-sulpholane complex'
_space_group_IT_number 14
_symmetry_cell_setting monoclinic
_symmetry_space_group_name_Hall '-P 2yn'
_symmetry_space_group_name_H-M 'P 1 21/n 1'
_atom_sites_solution_hydrogens geom
_atom_sites_solution_primary direct
_atom_sites_solution_secondary difmap
_audit_creation_method SHELXL-97
_cell_angle_alpha 90.00
_cell_angle_beta 107.95(3)
_cell_angle_gamma 90.00
_cell_formula_units_Z 4
_cell_length_a 10.043(3)
_cell_length_b 17.131(4)
_cell_length_c 12.299(4)
_cell_measurement_reflns_used 24
_cell_measurement_temperature 85.00(10)
_cell_measurement_theta_max 23
_cell_measurement_theta_min 16
_cell_volume 2013.0(11)
_computing_cell_refinement 'KUMA Diffraction Software, ver. KM4b8 (KUMA, 1997)'
_computing_data_reduction 'KUMA Diffraction Software, datared9 (KUMA, 1997)'
_computing_molecular_graphics 'SHELXTL (Sheldrick, 1990)'
_computing_publication_material 'SHELXL-97 (Sheldrick, 1997)'
_computing_structure_refinement 'SHELXL-97 (Sheldrick, 1997)'
_computing_structure_solution 'SHELXS-97 (Sheldrick, 1990)'
_diffrn_ambient_temperature 85.00(10)
_diffrn_measured_fraction_theta_full .956
_diffrn_measured_fraction_theta_max .925
_diffrn_measurement_device_type 'KUMA KM4 diffractometer'
_diffrn_measurement_method \w
_diffrn_radiation_monochromator graphite
_diffrn_radiation_source 'fine-focus sealed tube'
_diffrn_radiation_type MoK\a
_diffrn_radiation_wavelength .71073
_diffrn_reflns_av_R_equivalents .0611
_diffrn_reflns_av_sigmaI/netI .0318
_diffrn_reflns_limit_h_max 0
_diffrn_reflns_limit_h_min -12
_diffrn_reflns_limit_k_max 0
_diffrn_reflns_limit_k_min -21
_diffrn_reflns_limit_l_max 14
_diffrn_reflns_limit_l_min -14
_diffrn_reflns_number 4440
_diffrn_reflns_theta_full 26.00
_diffrn_reflns_theta_max 26.99
_diffrn_reflns_theta_min 2.11
_diffrn_standards_decay_% .45
_diffrn_standards_interval_count 50
_diffrn_standards_number 2
_exptl_absorpt_coefficient_mu .232
_exptl_absorpt_correction_type none
_exptl_crystal_colour yellow
_exptl_crystal_density_diffrn 1.605
_exptl_crystal_density_method 'not measured'
_exptl_crystal_description plates
_exptl_crystal_F_000 1008
_exptl_crystal_size_max .5
_exptl_crystal_size_mid .3
_exptl_crystal_size_min .25
_refine_diff_density_max .606
_refine_diff_density_min -.414
_refine_ls_extinction_method none
_refine_ls_goodness_of_fit_ref 1.187
_refine_ls_hydrogen_treatment mixed
_refine_ls_matrix_type full
_refine_ls_number_parameters 298
_refine_ls_number_reflns 4200
_refine_ls_number_restraints 0
_refine_ls_restrained_S_all 1.187
_refine_ls_R_factor_all .0704
_refine_ls_R_factor_gt .0530
_refine_ls_shift/su_max .033
_refine_ls_shift/su_mean .004
_refine_ls_structure_factor_coef Fsqd
_refine_ls_weighting_details 'w=1/[\s^2^(Fo^2^)+(0.0489P)^2^+7.0136P] where P=(Fo^2^+2Fc^2^)/3'
_refine_ls_weighting_scheme calc
_refine_ls_wR_factor_gt .1567
_refine_ls_wR_factor_ref .1650
_reflns_number_gt 3360
_reflns_number_total 4200
_reflns_threshold_expression >2sigma(I)
_cod_data_source_file lc0040.cif
_cod_data_source_block 1
_cod_depositor_comments
;
The following automatic conversions were performed:
'_symmetry_cell_setting' value 'Monoclinic' changed to 'monoclinic'
according to '/home/saulius/struct/CIF-dictionaries/cif_core.dic'
dictionary named 'cif_core.dic' version 2.4.1 from
2010-06-29.

'_geom_bond_publ_flag' value 'Y' changed to 'y' according to
'/home/saulius/struct/CIF-dictionaries/cif_core.dic' dictionary named
'cif_core.dic' version 2.4.1 from 2010-06-29 (5
times).

'_geom_angle_publ_flag' value 'Y' changed to 'y' according to
'/home/saulius/struct/CIF-dictionaries/cif_core.dic' dictionary named
'cif_core.dic' version 2.4.1 from 2010-06-29 (14
times).

'_geom_torsion_publ_flag' value 'Y' changed to 'y' according to
'/home/saulius/struct/CIF-dictionaries/cif_core.dic' dictionary named
'cif_core.dic' version 2.4.1 from 2010-06-29 (6 times).

Automatic conversion script
Id: cif_fix_enum 1527 2010-12-29 10:47:43Z saulius 

The following automatic conversions were performed:

'_symmetry_cell_setting' value 'Monoclinic' changed to 'monoclinic'
according to /home/saulius/struct/CIF-dictionaries/cif_core.dic
dictionary named 'cif_core.dic' version 2.4.1 from
2010-06-29.

'_geom_bond_publ_flag' value 'Y' changed to 'y'
according to /home/saulius/struct/CIF-dictionaries/cif_core.dic
dictionary named 'cif_core.dic' version 2.4.1 from 2010-06-29 (5
times).

'_geom_angle_publ_flag' value 'Y' changed to 'y' according
to /home/saulius/struct/CIF-dictionaries/cif_core.dic dictionary
named 'cif_core.dic' version 2.4.1 from 2010-06-29 (14
times).

'_geom_torsion_publ_flag' value 'Y' changed to 'y' according
to /home/saulius/struct/CIF-dictionaries/cif_core.dic dictionary
named 'cif_core.dic' version 2.4.1 from 2010-06-29 (6 times).

Automatic conversion script
Id: cif_fix_values 1715 2011-07-08 13:25:40Z adriana 
;
_cod_original_cell_volume 2013.1(10)
_cod_original_sg_symbol_H-M P2(1)/n
_cod_database_code 2103225

loop_
_symmetry_equiv_pos_as_xyz
'x, y, z'
'-x+1/2, y+1/2, -z+1/2'
'-x, -y, -z'
'x-1/2, -y-1/2, z-1/2'

loop_
_atom_site_label
_atom_site_fract_x
_atom_site_fract_y
_atom_site_fract_z
_atom_site_U_iso_or_equiv
_atom_site_adp_type
_atom_site_calc_flag
_atom_site_refinement_flags
_atom_site_occupancy
_atom_site_type_symbol
S1 .65278(8) .01688(4) .80618(7) .0157(2) Uani d . 1 S
O1 .6048(3) -.05541(14) .8433(2) .0223(5) Uani d . 1 O
O2 .5821(2) .08743(13) .8226(2) .0214(5) Uani d . 1 O
C1 .8364(3) .02269(19) .8692(3) .0189(7) Uani d . 1 C
H11 .8659 .0056 .9426 .023 Uiso d R 1 H
H12 .8717 .0745 .8666 .023 Uiso d R 1 H
C2 .8871(4) -.0359(2) .7970(3) .0207(7) Uani d . 1 C
H21 .8695 -.0884 .8142 .025 Uiso d R 1 H
H22 .9891 -.0302 .8128 .025 Uiso d R 1 H
C3 .8024(4) -.0203(2) .6703(3) .0251(8) Uani d . 1 C
H31 .7977 -.0672 .6297 .030 Uiso d R 1 H
H32 .8502 .0192 .6441 .030 Uiso d R 1 H
C4 .6538(4) .0056(2) .6619(3) .0202(7) Uani d . 1 C
H41 .6311 .0545 .6244 .024 Uiso d R 1 H
H42 .5833 -.0322 .6230 .024 Uiso d R 1 H
C1A 1.1712(3) -.29214(18) .6125(3) .0144(6) Uani d . 1 C
C2A 1.0785(3) -.24838(18) .6525(3) .0152(6) Uani d . 1 C
H2A 1.0115 -.2744 .6789 .018 Uiso d R 1 H
C3A 1.0862(3) -.16805(19) .6527(3) .0159(6) Uani d . 1 C
H3A 1.0241 -.1370 .6783 .019 Uiso d R 1 H
C4A 1.1875(3) -.13295(18) .6148(3) .0160(6) Uani d . 1 C
C5A 1.2795(3) -.17510(19) .5740(3) .0158(6) Uani d . 1 C
H5A 1.3464 -.1485 .5482 .019 Uiso d R 1 H
C6A 1.2710(3) -.25614(19) .5717(3) .0157(6) Uani d . 1 C
H6A 1.3310 -.2868 .5436 .019 Uiso d R 1 H
N11A 1.1999(3) -.04765(16) .6187(2) .0184(6) Uani d . 1 N
O12A 1.1064(3) -.00980(14) .6383(2) .0263(6) Uani d . 1 O
O13A 1.3040(3) -.01820(14) .6027(2) .0250(6) Uani d . 1 O
N7A 1.1520(3) -.37359(16) .6142(2) .0175(6) Uani d . 1 N
H7A 1.0694 -.3902 .6214 .021 Uiso d R 1 H
N8A 1.2441(3) -.42869(16) .6061(2) .0167(6) Uani d . 1 N
O9A 1.3564(2) -.40954(14) .5942(2) .0224(5) Uani d . 1 O
O10A 1.2065(3) -.49686(13) .6103(2) .0233(5) Uani d . 1 O
C1B 1.9499(3) -.26226(19) .3552(3) .0153(6) Uani d . 1 C
C2B 1.8840(3) -.32530(18) .3899(3) .0166(6) Uani d . 1 C
H2B 1.9146 -.3776 .3833 .020 Uiso d R 1 H
C3B 1.7752(3) -.31299(18) .4335(3) .0162(6) Uani d . 1 C
H3B 1.7310 -.3561 .4564 .019 Uiso d R 1 H
C4B 1.7329(3) -.23653(19) .4426(3) .0154(6) Uani d . 1 C
C5B 1.7961(3) -.17351(19) .4083(3) .0166(6) Uani d . 1 C
H5B 1.7648 -.1214 .4148 .020 Uiso d R 1 H
C6B 1.9054(3) -.18586(19) .3644(3) .0162(6) Uani d . 1 C
H6B 1.9486 -.1426 .3411 .019 Uiso d R 1 H
N11B 1.6158(3) -.22361(17) .4873(2) .0204(6) Uani d . 1 N
O13B 1.5785(3) -.15586(15) .4957(2) .0263(6) Uani d . 1 O
O12B 1.5595(3) -.28042(16) .5148(3) .0310(6) Uani d . 1 O
N7B 2.0568(3) -.28484(16) .3103(2) .0186(6) Uani d . 1 N
H7B 2.0588 -.3358 .2948 .022 Uiso d R 1 H
N8B 2.1553(3) -.23913(17) .2881(2) .0199(6) Uani d . 1 N
O9B 2.1476(3) -.16799(14) .2972(2) .0239(6) Uani d . 1 O
O10B 2.2467(3) -.27356(15) .2595(2) .0273(6) Uani d . 1 O

loop_
_atom_site_aniso_label
_atom_site_aniso_U_11
_atom_site_aniso_U_22
_atom_site_aniso_U_33
_atom_site_aniso_U_12
_atom_site_aniso_U_13
_atom_site_aniso_U_23
S1 .0167(4) .0109(4) .0227(4) -.0013(3) .0107(3) -.0020(3)
O1 .0234(13) .0129(11) .0349(14) -.0030(9) .0152(11) -.0002(10)
O2 .0231(12) .0126(11) .0343(14) .0004(9) .0173(11) -.0039(10)
C1 .0171(16) .0173(16) .0230(17) -.0026(12) .0073(13) -.0021(13)
C2 .0169(16) .0168(16) .0285(19) -.0007(12) .0070(14) -.0045(13)
C3 .0221(18) .0264(18) .030(2) -.0009(14) .0136(15) -.0088(15)
C4 .0200(17) .0228(17) .0186(16) -.0011(13) .0071(13) -.0016(13)
C1A .0154(15) .0137(15) .0144(15) -.0022(12) .0049(12) .0000(12)
C2A .0146(15) .0143(15) .0162(15) -.0006(12) .0041(12) -.0009(12)
C3A .0158(15) .0151(15) .0162(15) .0035(12) .0040(12) .0011(12)
C4A .0192(16) .0127(15) .0149(15) .0018(12) .0034(13) .0011(12)
C5A .0161(15) .0147(15) .0166(15) -.0017(12) .0050(12) .0026(12)
C6A .0149(15) .0155(15) .0175(16) .0018(12) .0063(13) .0005(12)
N11A .0199(14) .0148(13) .0204(14) .0011(11) .0061(12) .0038(11)
O12A .0299(14) .0158(12) .0391(16) .0024(10) .0194(12) -.0006(11)
O13A .0257(13) .0177(12) .0353(15) -.0030(10) .0148(11) .0028(10)
N7A .0149(13) .0107(13) .0278(15) .0003(10) .0080(11) -.0003(11)
N8A .0168(14) .0146(13) .0190(14) .0020(10) .0056(11) -.0003(11)
O9A .0168(12) .0179(12) .0355(14) .0017(9) .0124(10) -.0001(10)
O10A .0281(13) .0108(11) .0331(14) -.0012(9) .0124(11) -.0012(10)
C1B .0156(15) .0167(16) .0127(15) -.0005(12) .0031(12) -.0007(11)
C2B .0194(16) .0103(14) .0173(16) .0001(12) .0017(13) .0012(12)
C3B .0164(15) .0128(15) .0173(16) -.0018(12) .0023(13) .0015(12)
C4B .0153(15) .0167(16) .0149(15) .0008(12) .0055(13) -.0019(12)
C5B .0202(16) .0123(14) .0152(15) .0018(12) .0025(13) -.0003(12)
C6B .0198(16) .0128(15) .0152(15) -.0010(12) .0040(13) -.0001(12)
N11B .0201(14) .0202(14) .0220(15) -.0006(11) .0079(12) -.0029(12)
O13B .0263(13) .0208(13) .0364(15) .0038(10) .0162(12) -.0042(11)
O12B .0278(14) .0239(13) .0478(17) -.0016(11) .0212(13) .0032(12)
N7B .0230(15) .0119(13) .0236(15) -.0005(11) .0110(12) .0002(11)
N8B .0211(15) .0191(14) .0199(14) .0015(11) .0072(12) .0029(11)
O9B .0301(14) .0137(12) .0330(14) -.0001(10) .0174(11) .0037(10)
O10B .0264(13) .0247(13) .0373(15) .0068(11) .0194(12) .0057(11)

loop_
_atom_type_symbol
_atom_type_description
_atom_type_scat_dispersion_real
_atom_type_scat_dispersion_imag
_atom_type_scat_source
C C .0033 .0016 'International Tables Vol C Tables 4.2.6.8 and 6.1.1.4'
H H .0000 .0000 'International Tables Vol C Tables 4.2.6.8 and 6.1.1.4'
N N .0061 .0033 'International Tables Vol C Tables 4.2.6.8 and 6.1.1.4'
O O .0106 .0060 'International Tables Vol C Tables 4.2.6.8 and 6.1.1.4'
S S .1246 .1234 'International Tables Vol C Tables 4.2.6.8 and 6.1.1.4'

loop_
_geom_angle_atom_site_label_1
_geom_angle_atom_site_label_2
_geom_angle_atom_site_label_3
_geom_angle
_geom_angle_publ_flag
O2 S1 O1 116.32(14) ?
O2 S1 C1 112.43(15) ?
O1 S1 C1 108.20(16) ?
O2 S1 C4 112.44(16) ?
O1 S1 C4 108.93(16) ?
C1 S1 C4 96.70(16) ?
C2 C1 S1 101.4(2) ?
C1 C2 C3 107.0(3) ?
C4 C3 C2 109.9(3) ?
C3 C4 S1 105.5(2) ?
C6A C1A C2A 121.3(3) y
C6A C1A N7A 124.1(3) y
C2A C1A N7A 114.6(3) y
C3A C2A C1A 119.5(3) ?
C2A C3A C4A 118.8(3) ?
C3A C4A C5A 122.6(3) y
C3A C4A N11A 119.2(3) ?
C5A C4A N11A 118.2(3) ?
C4A C5A C6A 119.0(3) ?
C5A C6A C1A 118.7(3) ?
O12A N11A O13A 123.7(3) ?
O12A N11A C4A 118.1(3) ?
O13A N11A C4A 118.1(3) ?
N8A N7A C1A 126.3(3) y
O9A N8A O10A 124.3(3) y
O9A N8A N7A 120.0(3) y
O10A N8A N7A 115.8(3) y
C6B C1B C2B 120.3(3) y
C6B C1B N7B 126.3(3) y
C2B C1B N7B 113.4(3) y
C3B C2B C1B 120.5(3) ?
C2B C3B C4B 118.3(3) ?
C5B C4B C3B 122.0(3) y
C5B C4B N11B 119.7(3) ?
C3B C4B N11B 118.3(3) ?
C6B C5B C4B 119.6(3) ?
C5B C6B C1B 119.2(3) ?
O12B N11B O13B 123.1(3) ?
O12B N11B C4B 118.6(3) ?
O13B N11B C4B 118.3(3) ?
N8B N7B C1B 127.9(3) y
O9B N8B O10B 125.2(3) y
O9B N8B N7B 118.9(3) y
O10B N8B N7B 115.9(3) y

loop_
_geom_bond_atom_site_label_1
_geom_bond_atom_site_label_2
_geom_bond_distance
_geom_bond_publ_flag
S1 O2 1.447(2) ?
S1 O1 1.453(2) ?
S1 C1 1.769(3) ?
S1 C4 1.788(3) ?
C1 C2 1.528(5) ?
C2 C3 1.551(5) ?
C3 C4 1.530(5) ?
C1A C6A 1.395(4) ?
C1A C2A 1.398(4) ?
C1A N7A 1.410(4) y
C2A C3A 1.378(4) ?
C3A C4A 1.380(5) ?
C4A C5A 1.383(5) ?
C4A N11A 1.466(4) y
C5A C6A 1.391(4) ?
N11A O12A 1.225(4) ?
N11A O13A 1.230(4) ?
N7A N8A 1.346(4) y
N8A O9A 1.226(4) ?
N8A O10A 1.233(4) ?
C1B C6B 1.399(4) ?
C1B C2B 1.400(4) ?
C1B N7B 1.404(4) y
C2B C3B 1.375(5) ?
C3B C4B 1.392(4) ?
C4B C5B 1.382(4) ?
C4B N11B 1.460(4) y
C5B C6B 1.381(5) ?
N11B O12B 1.225(4) ?
N11B O13B 1.234(4) ?
N7B N8B 1.355(4) y
N8B O9B 1.229(4) ?
N8B O10B 1.230(4) ?

loop_
_geom_hbond_atom_site_label_D
_geom_hbond_atom_site_label_H
_geom_hbond_atom_site_label_A
_geom_hbond_site_symmetry_A
_geom_hbond_distance_DH
_geom_hbond_distance_HA
_geom_hbond_distance_DA
_geom_hbond_angle_DHA
C2B H2B O1 4_755 .96 2.41 3.194(4) 139
C2B H2B O10A 3_846 .96 2.48 3.179(4) 129
C5B H5B O13A 3_856 .96 2.48 3.425(4) 169
N7A H7A O2 2_646 .91 1.89 2.776(4) 164
N7B H7B O1 4_755 .89 1.97 2.787(4) 151
C2A H2A O2 2_646 .94 2.55 3.303(4) 138

loop_
_geom_torsion_atom_site_label_1
_geom_torsion_atom_site_label_2
_geom_torsion_atom_site_label_3
_geom_torsion_atom_site_label_4
_geom_torsion
_geom_torsion_publ_flag
O2 S1 C1 C2 -154.9(2) ?
O1 S1 C1 C2 75.3(2) ?
C4 S1 C1 C2 -37.2(2) ?
S1 C1 C2 C3 44.9(3) ?
C1 C2 C3 C4 -34.1(4) ?
C2 C3 C4 S1 6.5(3) ?
O2 S1 C4 C3 136.1(2) ?
O1 S1 C4 C3 -93.5(3) ?
C1 S1 C4 C3 18.4(3) ?
C6A C1A C2A C3A -.5(5) ?
N7A C1A C2A C3A -178.9(3) ?
C1A C2A C3A C4A -1.0(5) ?
C2A C3A C4A C5A 1.6(5) ?
C2A C3A C4A N11A -177.8(3) ?
C3A C4A C5A C6A -.6(5) ?
N11A C4A C5A C6A 178.8(3) ?
C4A C5A C6A C1A -1.0(5) ?
C2A C1A C6A C5A 1.6(5) ?
N7A C1A C6A C5A 179.7(3) ?
C3A C4A N11A O12A -11.3(5) y
C5A C4A N11A O12A 169.3(3) ?
C3A C4A N11A O13A 168.3(3) ?
C5A C4A N11A O13A -11.1(4) ?
C6A C1A N7A N8A 18.1(5) y
C2A C1A N7A N8A -163.6(3) y
C1A N7A N8A O9A -1.2(5) y
C1A N7A N8A O10A 179.5(3) y
C6B C1B C2B C3B -.2(5) ?
N7B C1B C2B C3B -178.6(3) ?
C1B C2B C3B C4B -.2(5) ?
C2B C3B C4B C5B .6(5) ?
C2B C3B C4B N11B 179.0(3) ?
C3B C4B C5B C6B -.5(5) ?
N11B C4B C5B C6B -179.0(3) ?
C4B C5B C6B C1B .1(5) ?
C2B C1B C6B C5B .2(5) ?
N7B C1B C6B C5B 178.4(3) ?
C5B C4B N11B O12B 178.4(3) ?
C3B C4B N11B O12B -.1(5) ?
C5B C4B N11B O13B -1.7(5) y
C3B C4B N11B O13B 179.8(3) ?
C6B C1B N7B N8B 14.2(5) y
C2B C1B N7B N8B -167.5(3) y
C1B N7B N8B O9B -7.3(5) y
C1B N7B N8B O10B 172.9(3) y
